data_1528659
loop_
_publ_author_name
'Kumbasar, I.'
'Finney, J.J.'

_publ_section_title
;
 The crystal structure of parahopeite
;
_journal_name_full
;
Mineralogical Magazine and Journal of the Mineralogical Society (1876-1968)
;
_journal_page_first 621
_journal_page_last 624
_journal_volume 36
_journal_year 1968
_chemical_formula_sum 'H8 O12 P2 Zn3'
_chemical_name_systematic 'Zn3 (P O4)2 (H2 O)4'
_space_group_IT_number 2
_symmetry_space_group_name_Hall '-P 1'
_symmetry_space_group_name_H-M 'P -1'
_cell_angle_alpha 93.53
_cell_angle_beta 91.3
_cell_angle_gamma 91.55
_cell_formula_units_Z 1
_cell_length_a 5.757
_cell_length_b 7.534
_cell_length_c 5.625
_cell_volume 243.350
_citation_journal_id_ASTM MIASA6
_cod_data_source_file Kumbasar_MIASA6_1968_395.cif
_cod_data_source_block H8O12P2Zn3
_cod_original_cell_volume 243.3499
_cod_database_code 1528659

loop_
_symmetry_equiv_pos_as_xyz
x,y,z
-x,-y,-z

loop_
_atom_site_label
_atom_site_type_symbol
_atom_site_fract_x
_atom_site_fract_y
_atom_site_fract_z
_atom_site_occupancy
_atom_site_U_iso_or_equiv
O5 O-2 0.2249 0.8886 0.2684 1 0.0
O3 O-2 0.0243 0.2516 0.1963 1 0.0
O4 O-2 0.2525 0.5263 0.1764 1 0.0
O6 O-2 0.2656 0.0617 0.7622 1 0.0
O2 O-2 0.2307 0.3956 0.5842 1 0.0
Zn2 Zn+2 0.2521 0.5982 0.8166 1 0.0
Zn1 Zn+2 0 0 0 1 0.0
P1 P+5 0.2503 0.3603 0.2932 1 0.0
O1 O-2 0.4718 0.264 0.2281 1 0.0
